data_4129155
loop_
_publ_author_name
'Cetin, Muhammet Mustafa'
'Beldjoudi, Yassine'
'Roy, Indranil'
'Anamimoghadam, Ommid'
'Bae, Youn Jue'
'Young, Ryan M.'
'Krzyaniak, Matthew D.'
'Stern, Charlotte L.'
'Philp, Douglas'
'Alsubaie, Fehaid M.'
'Wasielewski, Michael R.'
'Stoddart, J. Fraser'

_publ_section_title
;
 Combining Intra- and Intermolecular Charge Transfer with Polycationic
 Cyclophanes to Design 2D Tessellations.
;
_journal_name_full 'Journal of the American Chemical Society'
_journal_paper_doi 10.1021/jacs.9b07877
_journal_year 2019
_chemical_formula_moiety 'C44 H36 N4, 3.97(C6.07 H4.07 S4.03), 4.05(F6 P), 4(C2 H3 N)'
_chemical_formula_sum 'C76.07 H64.07 F24.27 N8 P4 S16.03'
_chemical_formula_weight 2189.33
_space_group_crystal_system monoclinic
_space_group_IT_number 14
_space_group_name_Hall '-P 2ybc'
_space_group_name_H-M_alt 'P 1 21/c 1'
_atom_sites_solution_hydrogens geom
_atom_sites_solution_primary dual
_audit_creation_date 2019-07-21
_audit_creation_method
;
Olex2 1.2
(compiled 2018.05.29 svn.r3508 for OlexSys, GUI svn.r5506)
;
_cell_angle_alpha 90
_cell_angle_beta 91.988(3)
_cell_angle_gamma 90
_cell_formula_units_Z 4
_cell_length_a 10.6121(5)
_cell_length_b 28.3323(17)
_cell_length_c 29.5331(17)
_cell_measurement_reflns_used 9947
_cell_measurement_temperature 100(2)
_cell_measurement_theta_max 66.94
_cell_measurement_theta_min 4.17
_cell_volume 8874.2(8)
_computing_cell_refinement 'SAINT V8.38A (?, 2016)'
_computing_data_collection 'Bruker APEX2'
_computing_data_reduction 'SAINT V8.38A (?, 2016)'
_computing_molecular_graphics 'Olex2 (Dolomanov et al., 2009)'
_computing_publication_material 'Olex2 (Dolomanov et al., 2009)'
_computing_structure_refinement 'XL (Sheldrick, 2008)'
_computing_structure_solution 'XT (Sheldrick, 2015)'
_diffrn_ambient_temperature 99.95
_diffrn_measured_fraction_theta_full 0.995
_diffrn_measured_fraction_theta_max 0.995
_diffrn_measurement_device_type 'Bruker APEX-II CCD'
_diffrn_measurement_method '\f and \w scans'
_diffrn_radiation_type CuK\a
_diffrn_radiation_wavelength 1.54178
_diffrn_reflns_av_R_equivalents 0.0461
_diffrn_reflns_av_unetI/netI 0.0454
_diffrn_reflns_Laue_measured_fraction_full 0.995
_diffrn_reflns_Laue_measured_fraction_max 0.995
_diffrn_reflns_limit_h_max 11
_diffrn_reflns_limit_h_min -11
_diffrn_reflns_limit_k_max 25
_diffrn_reflns_limit_k_min -31
_diffrn_reflns_limit_l_max 31
_diffrn_reflns_limit_l_min -33
_diffrn_reflns_number 46782
_diffrn_reflns_point_group_measured_fraction_full 0.995
_diffrn_reflns_point_group_measured_fraction_max 0.995
_diffrn_reflns_theta_full 60.013
_diffrn_reflns_theta_max 60.013
_diffrn_reflns_theta_min 2.161
_diffrn_standards_number 0
_exptl_absorpt_coefficient_mu 5.209
_exptl_absorpt_correction_T_max 0.7530
_exptl_absorpt_correction_T_min 0.4920
_exptl_absorpt_correction_type multi-scan
_exptl_absorpt_process_details
'SADABS-2016/2 (Bruker,2016/2) was used for absorption correction. wR2(int) was 0.1375 before and 0.0621 after correction. The Ratio of minimum to maximum transmission is 0.6534. The \l/2 correction factor is Not present.'
_exptl_crystal_colour green
_exptl_crystal_density_diffrn 1.639
_exptl_crystal_description needle
_exptl_crystal_F_000 4446
_exptl_crystal_size_max 0.11
_exptl_crystal_size_mid 0.15
_exptl_crystal_size_min 0.02
_refine_diff_density_max 0.669
_refine_diff_density_min -0.605
_refine_diff_density_rms 0.128
_refine_ls_extinction_method none
_refine_ls_goodness_of_fit_ref 1.239
_refine_ls_hydrogen_treatment constr
_refine_ls_matrix_type full
_refine_ls_number_parameters 1283
_refine_ls_number_reflns 13081
_refine_ls_number_restraints 900
_refine_ls_restrained_S_all 1.200
_refine_ls_R_factor_all 0.1028
_refine_ls_R_factor_gt 0.0983
_refine_ls_shift/su_max 0.000
_refine_ls_shift/su_mean 0.000
_refine_ls_structure_factor_coef Fsqd
_refine_ls_weighting_details 'w=1/[\s^2^(Fo^2^)+124.2005P] where P=(Fo^2^+2Fc^2^)/3'
_refine_ls_weighting_scheme calc
_refine_ls_wR_factor_gt 0.2040
_refine_ls_wR_factor_ref 0.2060
_reflns_Friedel_coverage 0.000
_reflns_number_gt 12222
_reflns_number_total 13081
_reflns_threshold_expression 'I > 2\s(I)'
_cod_data_source_file 3(4PF6)_TTF_FINALIZEDD.cif
_cod_data_source_block yb027nuz1
_cod_database_code 4129155
_shelx_shelxl_version_number 2018/3
_shelx_space_group_comment
;
The symmetry employed for this shelxl refinement is uniquely defined
by the following loop, which should always be used as a source of
symmetry information in preference to the above space-group names.
They are only intended as comments.
;
_olex2_refinement_description
;
1. Fixed Uiso
 At 1.2 times of:
  All C(H) groups, All C(H,H) groups
 At 1.5 times of:
  All C(H,H,H) groups
2. Uiso/Uaniso restraints and constraints
F15 \\sim F13 \\sim F14 \\sim F17 \\sim F18: within 1.7A with sigma of 0.04 and
sigma for terminal atoms of 0.08
C47B \\sim C46B: within 1.7A with sigma of 0.04 and sigma for terminal atoms of
0.08
F7AA \\sim F24 \\sim F20 \\sim F6AA \\sim F23 \\sim F5AA \\sim F21 \\sim F22
\\sim F4AA: within 1.7A with sigma of 0.04 and sigma for terminal atoms of 0.08
All non-hydrogen atoms have similar U: within 1.7A with sigma of 0.03 and sigma
for terminal atoms of 0.05
F18 \\sim F0AA \\sim F14 \\sim F1AA \\sim F17 \\sim F2AA \\sim F3AA \\sim F13:
within 2A with sigma of 0.04 and sigma for terminal atoms of 0.08
Uanis(C71) \\sim Ueq: with sigma of 0.01 and sigma for terminal atoms of 0.01
Uanis(C47B) \\sim Ueq: with sigma of 0.01 and sigma for terminal atoms of 0.01
Uanis(C46B) \\sim Ueq: with sigma of 0.01 and sigma for terminal atoms of 0.01
Uanis(C28) \\sim Ueq: with sigma of 0.01 and sigma for terminal atoms of 0.01
Uanis(F5AA) \\sim Ueq: with sigma of 0.02 and sigma for terminal atoms of 0.01
Uanis(F0AA) \\sim Ueq, Uanis(F2AA) \\sim Ueq: with sigma of 0.02 and sigma for
terminal atoms of 0.01
Uanis(C26) \\sim Ueq, Uanis(C27) \\sim Ueq, Uanis(C25) \\sim Ueq: with sigma of
0.01 and sigma for terminal atoms of 0.01
Uanis(C27) \\sim Ueq, Uanis(C26) \\sim Ueq, Uanis(C25) \\sim Ueq: with sigma of
0.005 and sigma for terminal atoms of 0.01
Uanis(C5) \\sim Ueq, Uanis(C2) \\sim Ueq: with sigma of 0.01 and sigma for
terminal atoms of 0.01
Uanis(C2) \\sim Ueq, Uanis(C5) \\sim Ueq: with sigma of 0.005 and sigma for
terminal atoms of 0.01
Uanis(C28) \\sim Ueq, Uanis(C30) \\sim Ueq: with sigma of 0.005 and sigma for
terminal atoms of 0.01
Uanis(C10) \\sim Ueq: with sigma of 0.005 and sigma for terminal atoms of 0.01
3. Others
 Sof(C50A)=Sof(H50A)=1-FVAR(1)
 Sof(C50B)=Sof(H50B)=FVAR(1)
 Sof(C47A)=Sof(H47A)=1-FVAR(2)
 Sof(C47B)=Sof(H47B)=FVAR(2)
 Sof(C46A)=Sof(H46A)=FVAR(3)
 Sof(C46B)=Sof(H46B)=FVAR(4)
 Fixed Sof: F23(0.85301) F22(0.86252) F24(0.84622) F20(0.80036) F14(0.86041)
 F17(0.86883) F18(0.82334) F16(0.79089) S3A(0.5) S2A(0.62988) S3B(0.5)
 S2B(0.40312) C51A(0.5) H51A(0.5) C51B(0.5) H51B(0.5) F0AA(0.15884)
 F3AA(0.24385) F1AA(0.21294) F2AA(0.16406) F7AA(0.18427) F5AA(0.1805)
 F4AA(0.20772) F6AA(0.21848)
4.a Secondary CH2 refined with riding coordinates:
 C1(H1A,H1B), C12(H12A,H12B), C24(H24A,H24B), C35(H35A,H35B)
4.b Aromatic/amide H refined with riding coordinates:
 C3(H3), C4(H4), C7(H7), C8(H8), C9(H9), C11(H11), C13(H13), C14(H14),
 C15(H15), C16(H16), C19(H19), C20(H20), C22(H22), C26(H26), C31(H31), C33(H33),
  C32(H32), C29(H29), C30(H30), C36(H36), C37(H37), C38(H38), C39(H39),
 C42(H42), C43(H43), C44(H44), C45(H45), C23(H23), C68(H68), C69(H69), C64(H64),
  C65(H65), C58(H58), C59(H59), C63(H63), C62(H62), C57(H57), C56(H56),
 C53(H53), C52(H52), C50A(H50A), C51A(H51A), C46A(H46A), C47A(H47A), C50B(H50B),
  C46B(H46B), C51B(H51B), C47B(H47B)
4.c Idealised Me refined with everything fixed:
 C73(H73A,H73B,H73C), C77(H77A,H77B,H77C), C75(H75A,H75B,H75C), C71(H71A,H71B,
 H71C)
;
_olex2_submission_special_instructions 'No special instructions were received'

loop_
_space_group_symop_operation_xyz
'x, y, z'
'-x, y+1/2, -z+1/2'
'-x, -y, -z'
'x, -y-1/2, z-1/2'

loop_
_atom_site_label
_atom_site_type_symbol
_atom_site_fract_x
_atom_site_fract_y
_atom_site_fract_z
_atom_site_U_iso_or_equiv
_atom_site_adp_type
_atom_site_occupancy
_atom_site_site_symmetry_order
_atom_site_calc_flag
_atom_site_refinement_flags_posn
_atom_site_refinement_flags_adp
_atom_site_refinement_flags_occupancy
_atom_site_disorder_assembly
_atom_site_disorder_group
N1 N 0.8280(6) 0.1355(2) 0.1605(2) 0.0177(14) Uani 1 1 d . U . . .
N2 N 0.9622(6) 0.3778(2) 0.1642(2) 0.0173(14) Uani 1 1 d . U . . .
N3 N 0.9317(6) 0.3760(2) -0.0923(2) 0.0163(14) Uani 1 1 d . U . . .
N4 N 0.8292(6) 0.1321(2) -0.0929(2) 0.0186(15) Uani 1 1 d . U . . .
C1 C 0.8022(8) 0.0800(3) -0.0895(3) 0.0187(17) Uani 1 1 d . U . . .
H1A H 0.749893 0.069745 -0.116141 0.022 Uiso 1 1 calc R . . . .
H1B H 0.882327 0.062083 -0.089354 0.022 Uiso 1 1 calc R . . . .
C2 C 0.7342(8) 0.0698(3) -0.0470(3) 0.0175(17) Uani 1 1 d . U . . .
C3 C 0.6027(8) 0.0612(3) -0.0492(3) 0.0212(18) Uani 1 1 d . U . . .
H3 H 0.557842 0.060033 -0.077629 0.025 Uiso 1 1 calc R . . . .
C4 C 0.7977(7) 0.0718(3) -0.0059(3) 0.0147(16) Uani 1 1 d . U . . .
H4 H 0.886061 0.077288 -0.004949 0.018 Uiso 1 1 calc R . . . .
C5 C 0.7352(7) 0.0659(3) 0.0351(3) 0.0139(16) Uani 1 1 d . U . . .
C6 C 0.6033(7) 0.0577(3) 0.0327(3) 0.0191(17) Uani 1 1 d . U . . .
C7 C 0.5407(8) 0.0546(3) -0.0092(3) 0.0191(17) Uani 1 1 d . U . . .
H7 H 0.453019 0.047833 -0.010456 0.023 Uiso 1 1 calc R . . . .
C8 C 0.5388(7) 0.0545(3) 0.0742(3) 0.0190(18) Uani 1 1 d . U . . .
H8 H 0.451201 0.047529 0.073332 0.023 Uiso 1 1 calc R . . . .
C9 C 0.7982(7) 0.0723(3) 0.0776(3) 0.0174(17) Uani 1 1 d . U . . .
H9 H 0.886686 0.077502 0.079140 0.021 Uiso 1 1 calc R . . . .
C10 C 0.7319(8) 0.0709(3) 0.1163(3) 0.0197(18) Uani 1 1 d . U . . .
C11 C 0.6004(8) 0.0611(3) 0.1150(3) 0.0209(18) Uani 1 1 d . U . . .
H11 H 0.555789 0.059226 0.142308 0.025 Uiso 1 1 calc R . . . .
C12 C 0.7986(8) 0.0841(3) 0.1614(3) 0.0214(18) Uani 1 1 d . U . . .
H12A H 0.743355 0.076934 0.186842 0.026 Uiso 1 1 calc R . . . .
H12B H 0.877255 0.065564 0.165580 0.026 Uiso 1 1 calc R . . . .
C13 C 0.9452(8) 0.1509(3) 0.1570(3) 0.027(2) Uani 1 1 d . U . . .
H13 H 1.011178 0.128414 0.155072 0.032 Uiso 1 1 calc R . . . .
C14 C 0.7332(8) 0.1667(3) 0.1632(3) 0.0225(19) Uani 1 1 d . U . . .
H14 H 0.649116 0.155660 0.165329 0.027 Uiso 1 1 calc R . . . .
C15 C 0.7568(7) 0.2148(3) 0.1628(3) 0.0201(18) Uani 1 1 d . U . . .
H15 H 0.688970 0.236493 0.164630 0.024 Uiso 1 1 calc R . . . .
C16 C 0.9751(8) 0.1977(3) 0.1560(3) 0.031(2) Uani 1 1 d . U . . .
H16 H 1.059818 0.207563 0.152619 0.038 Uiso 1 1 calc R . . . .
C17 C 0.8783(7) 0.2311(3) 0.1599(3) 0.0172(17) Uani 1 1 d . U . . .
C18 C 0.9071(7) 0.2825(3) 0.1603(3) 0.0200(18) Uani 1 1 d . U . . .
C19 C 0.8109(8) 0.3158(3) 0.1573(3) 0.0225(19) Uani 1 1 d . U . . .
H19 H 0.725431 0.306059 0.154110 0.027 Uiso 1 1 calc R . . . .
C20 C 0.8413(8) 0.3636(3) 0.1591(3) 0.025(2) Uani 1 1 d . U . . .
H20 H 0.775998 0.386539 0.156623 0.030 Uiso 1 1 calc R . . . .
C22 C 1.0302(8) 0.2992(3) 0.1662(3) 0.0210(18) Uani 1 1 d . U . . .
H22 H 1.097472 0.277161 0.169357 0.025 Uiso 1 1 calc R . . . .
C24 C 0.9950(8) 0.4293(3) 0.1627(3) 0.0197(18) Uani 1 1 d . U . . .
H24A H 0.917686 0.448511 0.165343 0.024 Uiso 1 1 calc R . . . .
H24B H 1.053436 0.437269 0.188402 0.024 Uiso 1 1 calc R . . . .
C25 C 1.0559(7) 0.4404(3) 0.1189(3) 0.0150(16) Uani 1 1 d . U . . .
C26 C 0.9856(7) 0.4396(3) 0.0790(3) 0.0138(16) Uani 1 1 d . U . . .
H26 H 0.896602 0.436519 0.079958 0.017 Uiso 1 1 calc R . . . .
C27 C 1.0417(7) 0.4432(3) 0.0370(3) 0.0162(16) Uani 1 1 d . U . . .
C31 C 0.9725(7) 0.4374(3) -0.0041(3) 0.0171(17) Uani 1 1 d . U . . .
H31 H 0.883793 0.432939 -0.003553 0.021 Uiso 1 1 calc R . . . .
C34 C 1.0304(7) 0.4379(3) -0.0450(3) 0.0167(17) Uani 1 1 d . U . . .
C33 C 1.1615(7) 0.4464(3) -0.0454(3) 0.0145(16) Uani 1 1 d . U . . .
H33 H 1.202101 0.447211 -0.073596 0.017 Uiso 1 1 calc R . . . .
C32 C 1.2306(8) 0.4534(3) -0.0065(3) 0.0183(17) Uani 1 1 d . U . . .
H32 H 1.318018 0.460229 -0.007952 0.022 Uiso 1 1 calc R . . . .
C28 C 1.1741(7) 0.4508(3) 0.0365(3) 0.0144(16) Uani 1 1 d . U . . .
C29 C 1.2433(7) 0.4548(3) 0.0770(3) 0.0168(17) Uani 1 1 d . U . . .
H29 H 1.330493 0.462423 0.076623 0.020 Uiso 1 1 calc R . . . .
C30 C 1.1870(8) 0.4480(3) 0.1180(3) 0.0190(17) Uani 1 1 d . U . . .
H30 H 1.236462 0.448313 0.145397 0.023 Uiso 1 1 calc R . . . .
C35 C 0.9566(8) 0.4277(3) -0.0888(3) 0.0180(17) Uani 1 1 d . U . . .
H35A H 0.875744 0.445212 -0.089283 0.022 Uiso 1 1 calc R . . . .
H35B H 1.005315 0.438336 -0.114924 0.022 Uiso 1 1 calc R . . . .
C36 C 1.0273(8) 0.3463(3) -0.1033(3) 0.0209(18) Uani 1 1 d . U . . .
H36 H 1.107394 0.358859 -0.110123 0.025 Uiso 1 1 calc R . . . .
C37 C 0.8182(8) 0.3586(3) -0.0826(3) 0.0228(19) Uani 1 1 d . U . . .
H37 H 0.752536 0.379634 -0.074923 0.027 Uiso 1 1 calc R . . . .
C38 C 1.0086(7) 0.2986(3) -0.1045(3) 0.0209(18) Uani 1 1 d . U . . .
H38 H 1.075504 0.278224 -0.112449 0.025 Uiso 1 1 calc R . . . .
C39 C 0.7954(7) 0.3107(3) -0.0837(3) 0.0201(18) Uani 1 1 d . U . . .
H39 H 0.714069 0.298937 -0.077333 0.024 Uiso 1 1 calc R . . . .
C40 C 0.8912(7) 0.2795(3) -0.0941(3) 0.0172(17) Uani 1 1 d . U . . .
C41 C 0.8706(8) 0.2273(3) -0.0943(3) 0.0195(18) Uani 1 1 d . U . . .
C42 C 0.9694(8) 0.1960(3) -0.0848(3) 0.0211(18) Uani 1 1 d . U . . .
H42 H 1.052462 0.207544 -0.078985 0.025 Uiso 1 1 calc R . . . .
C43 C 0.7517(8) 0.2088(3) -0.1033(3) 0.0232(19) Uani 1 1 d . U . . .
H43 H 0.682848 0.229328 -0.109949 0.028 Uiso 1 1 calc R . . . .
C44 C 0.7327(7) 0.1610(3) -0.1026(3) 0.0188(18) Uani 1 1 d . U . . .
H44 H 0.651016 0.148458 -0.108956 0.023 Uiso 1 1 calc R . . . .
C45 C 0.9459(8) 0.1483(3) -0.0841(3) 0.0220(18) Uani 1 1 d . U . . .
H45 H 1.012545 0.126818 -0.077191 0.026 Uiso 1 1 calc R . . . .
C23 C 1.0564(8) 0.3464(3) 0.1675(3) 0.0233(19) Uani 1 1 d . U . . .
H23 H 1.141209 0.356881 0.170803 0.028 Uiso 1 1 calc R . . . .
S1 S 0.9701(2) 0.32521(7) 0.03740(8) 0.0287(5) Uani 1 1 d . U . . .
S4 S 0.8012(2) 0.18354(7) 0.03489(8) 0.0271(5) Uani 1 1 d . U . . .
C48 C 0.8279(8) 0.2444(3) 0.0349(3) 0.026(2) Uani 1 1 d . U . . .
C49 C 0.9416(8) 0.2641(3) 0.0375(3) 0.0218(19) Uani 1 1 d . U . . .
S5 S 0.4803(2) 0.35627(7) 0.08698(8) 0.0265(5) Uani 1 1 d . U . . .
S8 S 0.58789(18) 0.44205(7) -0.02936(7) 0.0204(4) Uani 1 1 d . U . . .
S6 S 0.61563(18) 0.44698(7) 0.08078(7) 0.0195(4) Uani 1 1 d . U . . .
S7 S 0.4567(2) 0.35048(7) -0.02250(8) 0.0288(5) Uani 1 1 d . U . . .
C68 C 0.4924(8) 0.3908(3) 0.1355(3) 0.026(2) Uani 1 1 d . U . . .
H68 H 0.456303 0.380833 0.162857 0.031 Uiso 1 1 calc R . . . .
C69 C 0.5528(7) 0.4310(3) 0.1332(3) 0.0226(19) Uani 1 1 d . U . . .
H69 H 0.562478 0.450871 0.158983 0.027 Uiso 1 1 calc R . . . .
C67 C 0.5423(7) 0.4001(3) 0.0510(3) 0.0205(18) Uani 1 1 d . U . . .
C66 C 0.5302(7) 0.3980(3) 0.0069(3) 0.0169(17) Uani 1 1 d . U . . .
C64 C 0.4412(8) 0.3802(3) -0.0736(3) 0.027(2) Uani 1 1 d . U . . .
H64 H 0.392655 0.367580 -0.098402 0.033 Uiso 1 1 calc R . . . .
C65 C 0.5005(8) 0.4218(3) -0.0769(3) 0.026(2) Uani 1 1 d . U . . .
H65 H 0.495270 0.439758 -0.104074 0.031 Uiso 1 1 calc R . . . .
S9 S 1.16158(19) 0.05522(8) 0.08732(7) 0.0250(5) Uani 1 1 d . U . . .
S11 S 1.16312(19) 0.05301(8) -0.02256(8) 0.0251(5) Uani 1 1 d . U . . .
S12 S 1.2912(2) 0.14574(8) -0.02269(8) 0.0276(5) Uani 1 1 d . U . . .
S10 S 1.2962(2) 0.14661(8) 0.08831(8) 0.0287(5) Uani 1 1 d . U . . .
C58 C 1.2356(8) 0.0702(3) -0.0724(3) 0.028(2) Uani 1 1 d . U . . .
H58 H 1.234141 0.050665 -0.098488 0.033 Uiso 1 1 calc R . . . .
C59 C 1.2927(8) 0.1119(3) -0.0718(3) 0.032(2) Uani 1 1 d . U . . .
H59 H 1.333708 0.123043 -0.097848 0.038 Uiso 1 1 calc R . . . .
C60 C 1.2267(7) 0.1003(3) 0.0098(3) 0.0222(19) Uani 1 1 d . U . . .
C61 C 1.2268(8) 0.1007(3) 0.0547(3) 0.024(2) Uani 1 1 d . U . . .
C63 C 1.2909(8) 0.1160(3) 0.1389(3) 0.032(2) Uani 1 1 d . U . . .
H63 H 1.329824 0.128174 0.165915 0.039 Uiso 1 1 calc R . . . .
C62 C 1.2297(8) 0.0744(3) 0.1387(3) 0.028(2) Uani 1 1 d . U . . .
H62 H 1.223830 0.056124 0.165492 0.033 Uiso 1 1 calc R . . . .
S15 S 0.9022(2) 0.32633(8) 0.28112(8) 0.0302(5) Uani 1 1 d . U . . .
S16 S 0.6800(2) 0.26308(9) 0.28012(9) 0.0385(6) Uani 1 1 d . U . . .
S13 S 0.8631(2) 0.17164(9) 0.27899(8) 0.0357(6) Uani 1 1 d . U . . .
S14 S 1.0852(2) 0.23476(9) 0.27490(9) 0.0374(6) Uani 1 1 d . U . . .
C57 C 1.1116(10) 0.1743(4) 0.2720(4) 0.044(3) Uani 1 1 d . U . . .
H57 H 1.194348 0.162024 0.269335 0.053 Uiso 1 1 calc R . . . .
C56 C 1.0124(11) 0.1458(4) 0.2736(4) 0.049(3) Uani 1 1 d . U . . .
H56 H 1.021837 0.112493 0.271852 0.059 Uiso 1 1 calc R . . . .
C53 C 0.7531(10) 0.3514(4) 0.2790(4) 0.043(3) Uani 1 1 d . U . . .
H53 H 0.742495 0.384690 0.278097 0.052 Uiso 1 1 calc R . . . .
C52 C 0.6550(9) 0.3230(4) 0.2785(4) 0.040(3) Uani 1 1 d . U . . .
H52 H 0.571724 0.335403 0.277347 0.048 Uiso 1 1 calc R . . . .
C55 C 0.9211(8) 0.2295(4) 0.2771(3) 0.030(2) Uani 1 1 d . U . . .
C54 C 0.8453(8) 0.2684(3) 0.2785(3) 0.026(2) Uani 1 1 d . U . . .
P2 P 0.7626(2) 0.53879(8) 0.18782(7) 0.0209(5) Uani 1 1 d . U . . .
F11 F 0.9138(4) 0.54019(17) 0.18963(16) 0.0277(11) Uani 1 1 d . U . . .
F10 F 0.7646(5) 0.48940(17) 0.21476(16) 0.0290(11) Uani 1 1 d . U . . .
F7 F 0.7600(5) 0.56759(18) 0.23431(17) 0.0320(12) Uani 1 1 d . U . . .
F9 F 0.6121(4) 0.53780(18) 0.18489(17) 0.0299(12) Uani 1 1 d . U . . .
F8 F 0.7626(5) 0.58741(17) 0.15965(16) 0.0287(11) Uani 1 1 d . U . . .
F12 F 0.7669(5) 0.50992(17) 0.14087(15) 0.0273(11) Uani 1 1 d . U . . .
P1 P 1.0052(2) 0.03501(8) -0.18562(7) 0.0199(5) Uani 1 1 d . U . . .
F1 F 1.1559(5) 0.03040(19) -0.18635(16) 0.0314(12) Uani 1 1 d . U . . .
F2 F 1.0181(5) 0.08479(16) -0.15954(16) 0.0281(11) Uani 1 1 d . U . . .
F3 F 1.0067(4) 0.00839(16) -0.13745(15) 0.0251(11) Uani 1 1 d . U . . .
F6 F 0.8542(4) 0.03892(19) -0.18411(17) 0.0332(12) Uani 1 1 d . U . . .
F4 F 0.9911(4) -0.01479(18) -0.21058(17) 0.0299(12) Uani 1 1 d . U . . .
F5 F 1.0027(5) 0.0615(2) -0.23295(16) 0.0373(13) Uani 1 1 d . U . . .
P4 P 1.39446(19) 0.25446(8) 0.17821(8) 0.0207(5) Uani 1 1 d . U . . .
F19 F 1.5205(4) 0.28593(18) 0.17939(19) 0.0329(12) Uani 1 1 d . U . . .
F21 F 1.2676(4) 0.22333(18) 0.1766(2) 0.0380(14) Uani 1 1 d . U . . .
P3 P 0.37536(19) 0.24798(7) -0.11702(7) 0.0199(5) Uani 1 1 d . U . . .
F13 F 0.5015(4) 0.27858(16) -0.11185(18) 0.0285(12) Uani 1 1 d . U . . .
F15 F 0.2481(4) 0.21761(17) -0.12177(18) 0.0303(12) Uani 1 1 d . U . . .
N7 N 0.7140(8) 0.4280(4) -0.1549(3) 0.046(2) Uani 1 1 d . U . A 1
C70 C 0.7413(8) 0.4492(3) -0.1850(3) 0.029(2) Uani 1 1 d . U . . .
N5 N 0.5540(8) 0.3991(3) -0.2711(3) 0.0330(18) Uani 1 1 d . U . B 2
C73 C 0.4858(8) 0.3483(3) -0.2037(3) 0.030(2) Uani 1 1 d . U . B 2
H73A H 0.559141 0.341961 -0.183551 0.044 Uiso 1 1 calc . . . C 2
H73B H 0.451018 0.318417 -0.215206 0.044 Uiso 1 1 calc . . . D 2
H73C H 0.421561 0.365093 -0.186949 0.044 Uiso 1 1 calc . . . E 2
C72 C 0.5242(8) 0.3772(3) -0.2416(3) 0.0219(19) Uani 1 1 d . U . B 2
N8 N 0.5150(8) 0.0833(3) -0.1598(3) 0.040(2) Uani 1 1 d . U . F 2
C77 C 0.5410(10) 0.0172(4) -0.2185(4) 0.040(2) Uani 1 1 d . U . F 2
H77A H 0.528962 -0.013485 -0.203883 0.060 Uiso 1 1 calc . . . G 2
H77B H 0.625946 0.018740 -0.230379 0.060 Uiso 1 1 calc . . . H 2
H77C H 0.478452 0.020938 -0.243458 0.060 Uiso 1 1 calc . . . I 2
C76 C 0.5256(8) 0.0542(3) -0.1860(3) 0.027(2) Uani 1 1 d . U . F 2
N6 N 1.3103(8) 0.4070(3) 0.2257(3) 0.0355(19) Uani 1 1 d . U . J 2
C75 C 1.2616(9) 0.3544(3) 0.2946(3) 0.033(2) Uani 1 1 d . U . J 2
H75A H 1.280020 0.321373 0.287439 0.050 Uiso 1 1 calc . . . K 2
H75B H 1.172421 0.357474 0.301711 0.050 Uiso 1 1 calc . . . L 2
H75C H 1.314172 0.364322 0.320854 0.050 Uiso 1 1 calc . . . M 2
C74 C 1.2883(8) 0.3838(3) 0.2561(3) 0.026(2) Uani 1 1 d . U . J 2
C71 C 0.7800(10) 0.4782(3) -0.2236(3) 0.036(2) Uani 1 1 d . U . N 2
H71A H 0.864493 0.468721 -0.232452 0.054 Uiso 1 1 calc . . . O 2
H71B H 0.781117 0.511586 -0.214815 0.054 Uiso 1 1 calc . . . P 2
H71C H 0.720131 0.473704 -0.249279 0.054 Uiso 1 1 calc . . . Q 2
F23 F 1.3168(6) 0.3014(2) 0.1636(3) 0.046(2) Uani 0.853 1 d . U P R 1
F22 F 1.3717(9) 0.2659(3) 0.2294(3) 0.058(2) Uani 0.8625 1 d . U P R 1
F24 F 1.4727(6) 0.2088(2) 0.1917(3) 0.0419(19) Uani 0.8462 1 d . U P R 1
F20 F 1.4215(9) 0.2440(3) 0.1268(3) 0.048(2) Uani 0.8004 1 d . U P R 1
F14 F 0.3452(9) 0.2568(3) -0.0655(3) 0.048(2) Uani 0.8604 1 d . U P S 1
F17 F 0.4513(6) 0.2007(2) -0.1035(3) 0.047(2) Uani 0.8688 1 d . U P S 1
F18 F 0.2977(6) 0.2947(2) -0.1306(3) 0.0340(16) Uani 0.8233 1 d . U P S 1
F16 F 0.4063(9) 0.2386(3) -0.1677(3) 0.040(2) Uani 0.7909 1 d . U P S 1
S3A S 0.6887(5) 0.2779(2) 0.02047(19) 0.0200(12) Uani 0.5 1 d . U P T 1
S2A S 1.0769(4) 0.22955(16) 0.05101(19) 0.0321(10) Uani 0.6299 1 d . U P U 1
S3B S 0.6959(6) 0.2788(2) 0.0463(3) 0.0470(18) Uani 0.5 1 d . U P T 2
S2B S 1.0798(7) 0.2308(3) 0.0238(3) 0.0356(17) Uani 0.4031 1 d . U P U 2
C50A C 1.1791(15) 0.2785(6) 0.0505(8) 0.034(5) Uani 0.61(3) 1 d . U P U 1
H50A H 1.267798 0.273933 0.052547 0.041 Uiso 0.61(3) 1 calc R . P U 1
C51A C 1.134(3) 0.3206(11) 0.0474(8) 0.026(5) Uani 0.5 1 d . U P U 1
H51A H 1.185788 0.347711 0.050273 0.031 Uiso 0.5 1 calc R . P U 1
C46A C 0.6416(14) 0.1872(5) 0.0192(10) 0.041(6) Uani 0.76(6) 1 d . U P T 1
H46A H 0.591960 0.159539 0.015268 0.049 Uiso 0.76(6) 1 calc R . P T 1
C47A C 0.5911(14) 0.2299(5) 0.0130(7) 0.036(5) Uani 0.64(3) 1 d . U P T 1
H47A H 0.504385 0.233602 0.004642 0.043 Uiso 0.64(3) 1 calc R . P T 1
C50B C 1.178(3) 0.2798(11) 0.0177(14) 0.046(7) Uani 0.39(3) 1 d . U P U 2
H50B H 1.262428 0.276560 0.008403 0.055 Uiso 0.39(3) 1 calc R . P U 2
C46B C 0.643(3) 0.1885(13) 0.044(2) 0.031(8) Uani 0.31(5) 1 d . U P T 2
H46B H 0.590507 0.161441 0.046262 0.037 Uiso 0.31(5) 1 calc R . P T 2
C51B C 1.129(3) 0.3217(15) 0.0266(10) 0.048(7) Uani 0.5 1 d . U P U 2
H51B H 1.180490 0.349196 0.027086 0.058 Uiso 0.5 1 calc R . P U 2
C47B C 0.596(3) 0.2317(10) 0.0481(12) 0.035(7) Uani 0.36(3) 1 d . U P T 2
H47B H 0.508612 0.236284 0.051987 0.043 Uiso 0.36(3) 1 calc R . P T 2
F0AA F 0.298(3) 0.2954(12) -0.1029(12) 0.021(7) Uani 0.1588 1 d . U P S 2
F3AA F 0.354(3) 0.2545(10) -0.1705(12) 0.039(7) Uani 0.2438 1 d . U P S 2
F1AA F 0.397(3) 0.2400(14) -0.0659(15) 0.049(9) Uani 0.2129 1 d . U P S 2
F2AA F 0.452(3) 0.2028(13) -0.1300(12) 0.023(8) Uani 0.1641 1 d . U P S 2
F7AA F 1.463(3) 0.2079(13) 0.1604(15) 0.043(8) Uani 0.1843 1 d . U P R 2
F5AA F 1.313(3) 0.2969(13) 0.1927(12) 0.036(8) Uani 0.1805 1 d . U P R 2
F4AA F 1.424(3) 0.2430(13) 0.2307(13) 0.050(8) Uani 0.2077 1 d . U P R 2
F6AA F 1.357(3) 0.2595(13) 0.1276(11) 0.044(7) Uani 0.2185 1 d . U P R 2

loop_
_atom_site_aniso_label
_atom_site_aniso_U_11
_atom_site_aniso_U_22
_atom_site_aniso_U_33
_atom_site_aniso_U_23
_atom_site_aniso_U_13
_atom_site_aniso_U_12
N1 0.022(4) 0.012(3) 0.019(3) 0.002(3) -0.004(3) 0.004(3)
N2 0.022(4) 0.014(3) 0.016(3) 0.003(3) 0.005(3) 0.005(3)
N3 0.013(3) 0.016(3) 0.019(3) -0.001(3) -0.011(3) 0.001(3)
N4 0.026(4) 0.007(3) 0.023(4) 0.004(3) 0.000(3) 0.004(3)
C1 0.024(4) 0.007(4) 0.025(4) 0.000(3) 0.002(3) -0.003(3)
C2 0.025(3) 0.008(3) 0.020(3) 0.001(3) 0.001(3) 0.007(3)
C3 0.028(5) 0.012(4) 0.023(4) -0.003(3) -0.008(4) -0.002(3)
C4 0.009(4) 0.009(4) 0.027(4) -0.002(3) 0.002(3) -0.003(3)
C5 0.018(3) 0.005(3) 0.019(3) -0.001(3) 0.002(3) 0.004(3)
C6 0.021(4) 0.009(4) 0.028(5) -0.004(3) 0.001(3) 0.005(3)
C7 0.018(4) 0.010(4) 0.029(5) -0.001(3) 0.001(3) 0.001(3)
C8 0.010(4) 0.014(4) 0.032(5) -0.004(4) 0.002(3) 0.003(3)
C9 0.018(4) 0.004(4) 0.030(5) -0.001(3) -0.002(3) -0.001(3)
C10 0.026(3) 0.013(3) 0.020(3) 0.000(3) 0.001(3) 0.010(3)
C11 0.025(4) 0.014(4) 0.025(5) 0.003(3) 0.007(4) 0.003(3)
C12 0.026(4) 0.011(4) 0.027(5) -0.002(3) -0.003(4) 0.004(3)
C13 0.019(5) 0.018(4) 0.042(5) -0.006(4) -0.012(4) 0.009(4)
C14 0.017(4) 0.023(5) 0.028(5) -0.001(4) 0.004(3) 0.001(4)
C15 0.016(4) 0.017(4) 0.028(5) -0.001(3) 0.005(3) 0.004(3)
C16 0.015(4) 0.028(5) 0.051(6) -0.008(4) -0.004(4) 0.004(4)
C17 0.018(4) 0.013(4) 0.020(4) -0.003(3) 0.001(3) 0.003(3)
C18 0.017(4) 0.023(4) 0.020(4) 0.002(3) -0.002(3) 0.004(3)
C19 0.015(4) 0.018(4) 0.034(5) 0.005(4) 0.000(4) 0.000(3)
C20 0.013(4) 0.022(5) 0.041(5) 0.003(4) 0.007(4) 0.007(3)
C22 0.017(4) 0.015(4) 0.031(5) 0.002(4) -0.002(3) 0.003(3)
C24 0.025(4) 0.012(4) 0.022(4) -0.001(3) 0.004(3) 0.002(3)
C25 0.018(3) 0.007(3) 0.019(3) -0.001(3) 0.001(3) 0.003(3)
C26 0.015(3) 0.008(3) 0.019(3) -0.002(3) 0.001(3) 0.005(3)
C27 0.019(3) 0.008(3) 0.021(3) 0.002(3) 0.000(3) 0.003(3)
C31 0.015(4) 0.010(4) 0.026(4) 0.006(3) 0.002(3) 0.001(3)
C34 0.022(4) 0.008(4) 0.020(4) 0.002(3) -0.012(3) 0.003(3)
C33 0.011(4) 0.009(4) 0.024(4) -0.001(3) 0.006(3) 0.002(3)
C32 0.019(4) 0.014(4) 0.022(4) 0.001(3) 0.002(3) -0.001(3)
C28 0.017(3) 0.006(3) 0.021(3) 0.000(3) 0.002(3) 0.001(3)
C29 0.017(4) 0.009(4) 0.024(4) 0.001(3) 0.000(3) 0.000(3)
C30 0.024(3) 0.012(3) 0.020(3) -0.003(3) -0.005(3) 0.004(3)
C35 0.022(4) 0.008(4) 0.023(4) -0.002(3) -0.003(3) 0.004(3)
C36 0.016(4) 0.019(4) 0.027(5) -0.003(4) -0.002(3) 0.007(3)
C37 0.017(4) 0.020(4) 0.032(5) -0.002(4) -0.004(4) 0.003(3)
C38 0.015(4) 0.016(4) 0.031(5) 0.002(4) 0.001(3) 0.000(3)
C39 0.011(4) 0.020(4) 0.029(5) 0.001(4) 0.000(3) -0.001(3)
C40 0.014(4) 0.019(4) 0.019(4) 0.000(3) -0.001(3) 0.000(3)
C41 0.022(4) 0.020(4) 0.017(4) 0.000(3) 0.006(3) 0.002(3)
C42 0.021(4) 0.020(4) 0.022(4) 0.002(3) 0.000(3) 0.006(3)
C43 0.024(4) 0.016(4) 0.030(5) 0.000(4) -0.003(4) 0.004(4)
C44 0.009(4) 0.022(4) 0.025(4) 0.007(4) -0.002(3) -0.004(3)
C45 0.022(4) 0.022(5) 0.022(4) -0.003(4) 0.001(3) 0.005(4)
C23 0.018(4) 0.023(5) 0.029(5) 0.001(4) 0.001(4) 0.006(4)
S1 0.0295(12) 0.0115(10) 0.0450(14) 0.0007(9) -0.0011(10) -0.0013(9)
S4 0.0258(12) 0.0112(10) 0.0442(14) -0.0007(9) -0.0001(10) 0.0000(9)
C48 0.031(5) 0.020(5) 0.027(5) 0.004(4) -0.001(4) 0.007(4)
C49 0.019(4) 0.016(4) 0.031(5) -0.002(4) -0.001(4) 0.010(4)
S5 0.0297(12) 0.0171(11) 0.0330(12) 0.0025(9) 0.0052(9) -0.0014(9)
S8 0.0194(10) 0.0215(11) 0.0203(10) -0.0011(8) 0.0001(8) 0.0029(8)
S6 0.0200(10) 0.0180(10) 0.0204(10) -0.0012(8) -0.0017(8) -0.0010(8)
S7 0.0326(12) 0.0157(11) 0.0373(13) -0.0044(9) -0.0113(10) 0.0008(9)
C68 0.027(5) 0.025(5) 0.026(5) 0.003(4) -0.001(4) 0.010(4)
C69 0.017(4) 0.034(5) 0.016(4) -0.001(4) -0.005(3) 0.004(4)
C67 0.013(4) 0.019(4) 0.029(5) -0.007(4) -0.002(3) 0.005(3)
C66 0.009(4) 0.011(4) 0.031(5) 0.001(3) -0.001(3) 0.001(3)
C64 0.016(4) 0.037(5) 0.028(5) -0.017(4) -0.001(4) 0.007(4)
C65 0.020(4) 0.036(5) 0.022(5) 0.004(4) 0.000(4) 0.012(4)
S9 0.0204(11) 0.0232(11) 0.0317(12) 0.0030(9) 0.0044(9) 0.0005(9)
S11 0.0210(11) 0.0206(11) 0.0336(12) -0.0021(9) -0.0007(9) -0.0018(9)
S12 0.0306(12) 0.0182(11) 0.0341(13) 0.0054(9) 0.0023(10) -0.0013(9)
S10 0.0297(12) 0.0202(11) 0.0358(13) -0.0014(10) -0.0050(10) 0.0016(9)
C58 0.023(5) 0.035(5) 0.024(5) -0.001(4) -0.008(4) 0.000(4)
C59 0.022(5) 0.042(6) 0.030(5) 0.013(4) -0.007(4) 0.000(4)
C60 0.012(4) 0.020(4) 0.034(5) -0.003(4) 0.000(4) 0.006(3)
C61 0.018(4) 0.014(4) 0.041(6) 0.003(4) 0.001(4) 0.005(3)
C63 0.024(5) 0.037(6) 0.034(5) -0.008(4) -0.006(4) 0.012(4)
C62 0.020(4) 0.027(5) 0.036(5) 0.006(4) 0.004(4) 0.010(4)
S15 0.0278(12) 0.0287(12) 0.0341(13) -0.0063(10) 0.0016(10) -0.0060(10)
S16 0.0226(12) 0.0414(15) 0.0516(16) -0.0112(12) 0.0027(11) -0.0094(11)
S13 0.0410(14) 0.0303(13) 0.0351(13) 0.0049(11) -0.0102(11) -0.0135(11)
S14 0.0246(12) 0.0362(14) 0.0508(15) 0.0075(12) -0.0085(11) -0.0038(10)
C57 0.037(6) 0.042(6) 0.053(7) 0.012(5) -0.016(5) 0.006(5)
C56 0.062(7) 0.031(6) 0.053(7) 0.019(5) -0.018(6) 0.000(5)
C53 0.045(6) 0.041(6) 0.045(6) -0.009(5) 0.002(5) -0.007(5)
C52 0.023(5) 0.049(7) 0.048(6) -0.014(5) 0.002(4) 0.000(5)
C55 0.020(5) 0.044(6) 0.027(5) 0.009(4) -0.006(4) -0.012(4)
C54 0.026(5) 0.031(5) 0.020(4) -0.004(4) -0.003(4) -0.005(4)
P2 0.0233(11) 0.0196(11) 0.0196(11) -0.0001(9) -0.0014(9) 0.0025(9)
F11 0.022(3) 0.029(3) 0.032(3) -0.003(2) 0.000(2) 0.001(2)
F10 0.040(3) 0.023(3) 0.024(3) 0.004(2) 0.001(2) 0.005(2)
F7 0.035(3) 0.034(3) 0.027(3) -0.005(2) 0.001(2) 0.003(2)
F9 0.022(3) 0.032(3) 0.035(3) -0.003(2) -0.001(2) 0.003(2)
F8 0.032(3) 0.024(3) 0.030(3) 0.007(2) 0.000(2) 0.002(2)
F12 0.033(3) 0.029(3) 0.020(2) -0.003(2) -0.001(2) -0.001(2)
P1 0.0207(11) 0.0222(11) 0.0167(11) -0.0012(9) 0.0014(8) 0.0024(9)
F1 0.028(3) 0.041(3) 0.026(3) -0.004(2) 0.004(2) -0.005(2)
F2 0.041(3) 0.018(3) 0.025(3) -0.002(2) 0.006(2) 0.001(2)
F3 0.032(3) 0.021(3) 0.023(3) 0.002(2) 0.000(2) 0.003(2)
F6 0.025(3) 0.044(3) 0.030(3) -0.002(2) 0.001(2) 0.009(2)
F4 0.028(3) 0.031(3) 0.031(3) -0.013(2) 0.001(2) 0.004(2)
F5 0.047(3) 0.045(3) 0.020(3) 0.006(2) 0.002(2) 0.005(3)
P4 0.0135(10) 0.0168(11) 0.0317(12) 0.0011(9) -0.0004(9) 0.0011(8)
F19 0.013(2) 0.029(3) 0.057(3) 0.001(3) 0.005(2) 0.003(2)
F21 0.015(3) 0.024(3) 0.075(4) -0.004(3) -0.005(2) 0.005(2)
P3 0.0161(11) 0.0148(11) 0.0287(12) -0.0006(9) -0.0009(9) -0.0007(9)
F13 0.012(2) 0.016(2) 0.056(3) -0.005(2) -0.007(2) -0.0020(19)
F15 0.023(3) 0.022(3) 0.046(3) -0.001(2) 0.000(2) -0.008(2)
N7 0.037(5) 0.062(6) 0.040(5) 0.014(5) -0.003(4) -0.020(5)
C70 0.024(5) 0.034(5) 0.028(5) -0.005(4) 0.000(4) -0.006(4)
N5 0.045(5) 0.025(4) 0.029(4) 0.007(4) 0.009(4) 0.001(4)
C73 0.027(5) 0.027(5) 0.035(5) 0.003(4) 0.007(4) 0.003(4)
C72 0.017(4) 0.020(5) 0.029(5) -0.007(4) -0.003(4) 0.003(4)
N8 0.041(5) 0.043(5) 0.035(5) 0.002(4) -0.003(4) 0.008(4)
C77 0.043(6) 0.034(6) 0.043(6) -0.008(5) 0.007(5) 0.010(5)
C76 0.030(5) 0.026(5) 0.024(5) 0.003(4) -0.004(4) -0.008(4)
N6 0.053(5) 0.030(4) 0.025(4) 0.001(4) 0.004(4) 0.010(4)
C75 0.037(5) 0.017(5) 0.045(6) 0.008(4) -0.002(4) 0.004(4)
C74 0.013(4) 0.038(5) 0.028(5) -0.004(4) -0.003(4) 0.004(4)
C71 0.051(5) 0.028(5) 0.028(5) -0.006(4) -0.001(4) -0.015(4)
F23 0.022(3) 0.019(3) 0.097(7) 0.014(4) -0.003(4) 0.004(3)
F22 0.065(6) 0.065(6) 0.046(5) -0.013(5) 0.019(5) -0.017(5)
F24 0.017(3) 0.023(4) 0.084(6) 0.018(4) -0.002(4) -0.003(3)
F20 0.056(6) 0.055(6) 0.034(4) -0.012(4) 0.008(5) -0.016(5)
F14 0.062(7) 0.045(6) 0.037(4) -0.008(4) 0.004(5) -0.016(4)
F17 0.023(4) 0.019(3) 0.097(7) 0.008(4) -0.009(4) 0.004(3)
F18 0.017(3) 0.022(4) 0.063(5) 0.010(4) -0.008(3) 0.000(3)
F16 0.040(6) 0.037(6) 0.043(5) -0.016(5) 0.010(5) -0.020(4)
S3A 0.020(2) 0.011(2) 0.029(3) 0.000(2) -0.002(2) 0.0048(17)
S2A 0.022(2) 0.022(2) 0.051(3) 0.000(2) -0.007(2) 0.0038(15)
S3B 0.023(3) 0.022(3) 0.096(6) -0.004(4) 0.008(4) 0.000(2)
S2B 0.024(3) 0.024(3) 0.058(5) -0.005(4) 0.000(4) 0.006(2)
C50A 0.019(7) 0.028(8) 0.056(12) -0.012(9) 0.001(8) -0.001(6)
C51A 0.018(9) 0.019(9) 0.039(13) 0.001(12) -0.008(12) -0.001(7)
C46A 0.033(8) 0.031(8) 0.058(14) 0.004(8) 0.004(7) -0.003(6)
C47A 0.019(7) 0.019(7) 0.069(12) 0.000(7) 0.001(7) 0.004(6)
C50B 0.035(12) 0.041(13) 0.062(16) -0.011(14) -0.002(13) -0.006(11)
C46B 0.030(10) 0.028(10) 0.036(11) 0.000(9) 0.005(9) 0.002(8)
C51B 0.031(11) 0.044(12) 0.068(17) -0.010(16) -0.004(15) -0.004(9)
C47B 0.031(9) 0.030(9) 0.046(10) 0.000(8) 0.003(8) 0.004(7)
F0AA 0.014(10) 0.021(10) 0.026(10) -0.002(9) -0.005(9) 0.007(8)
F3AA 0.047(18) 0.019(14) 0.049(15) 0.011(12) -0.009(14) 0.004(12)
F1AA 0.042(19) 0.04(2) 0.064(18) 0.013(16) 0.014(16) -0.014(15)
F2AA 0.016(10) 0.025(11) 0.028(11) -0.001(9) 0.001(9) -0.004(8)
F7AA 0.022(15) 0.039(17) 0.068(19) -0.023(18) 0.009(16) -0.010(12)
F5AA 0.030(10) 0.040(11) 0.040(11) -0.003(9) 0.006(9) 0.003(8)
F4AA 0.029(16) 0.054(19) 0.066(18) 0.010(17) -0.018(14) -0.012(14)
F6AA 0.033(16) 0.054(18) 0.045(15) 0.011(14) 0.005(14) -0.003(14)

loop_
_atom_type_symbol
_atom_type_description
_atom_type_scat_dispersion_real
_atom_type_scat_dispersion_imag
_atom_type_scat_source
C C 0.0181 0.0091 'International Tables Vol C Tables 4.2.6.8 and 6.1.1.4'
H H 0.0000 0.0000 'International Tables Vol C Tables 4.2.6.8 and 6.1.1.4'
F F 0.0727 0.0534 'International Tables Vol C Tables 4.2.6.8 and 6.1.1.4'
N N 0.0311 0.0180 'International Tables Vol C Tables 4.2.6.8 and 6.1.1.4'
P P 0.2955 0.4335 'International Tables Vol C Tables 4.2.6.8 and 6.1.1.4'
S S 0.3331 0.5567 'International Tables Vol C Tables 4.2.6.8 and 6.1.1.4'

loop_
_geom_angle_atom_site_label_1
_geom_angle_atom_site_label_2
_geom_angle_atom_site_label_3
_geom_angle
C13 N1 C12 121.4(7)
C13 N1 C14 119.7(7)
C14 N1 C12 118.9(7)
C20 N2 C24 120.5(7)
C23 N2 C20 121.0(7)
C23 N2 C24 118.4(7)
C36 N3 C35 119.4(7)
C37 N3 C35 120.2(7)
C37 N3 C36 120.3(7)
C44 N4 C1 117.9(7)
C44 N4 C45 122.0(7)
C45 N4 C1 120.0(7)
N4 C1 H1A 109.6
N4 C1 H1B 109.6
H1A C1 H1B 108.2
C2 C1 N4 110.1(6)
C2 C1 H1A 109.6
C2 C1 H1B 109.6
C3 C2 C1 119.8(7)
C4 C2 C1 119.9(7)
C4 C2 C3 120.2(7)
C2 C3 H3 120.7
C7 C3 C2 118.6(7)
C7 C3 H3 120.7
C2 C4 H4 119.2
C2 C4 C5 121.6(7)
C5 C4 H4 119.2
C4 C5 C6 117.9(7)
C4 C5 C9 121.6(7)
C9 C5 C6 120.2(7)
C5 C6 C8 117.9(7)
C7 C6 C5 119.8(7)
C7 C6 C8 122.2(7)
C3 C7 H7 119.1
C6 C7 C3 121.8(8)
C6 C7 H7 119.1
C6 C8 H8 119.3
C11 C8 C6 121.4(7)
C11 C8 H8 119.3
C5 C9 H9 120.0
C10 C9 C5 119.9(7)
C10 C9 H9 120.0
C9 C10 C11 121.1(8)
C9 C10 C12 119.1(7)
C11 C10 C12 119.6(7)
C8 C11 C10 119.3(8)
C8 C11 H11 120.3
C10 C11 H11 120.3
N1 C12 C10 108.2(6)
N1 C12 H12A 110.1
N1 C12 H12B 110.1
C10 C12 H12A 110.1
C10 C12 H12B 110.1
H12A C12 H12B 108.4
N1 C13 H13 118.6
N1 C13 C16 122.7(8)
C16 C13 H13 118.6
N1 C14 H14 119.7
N1 C14 C15 120.7(8)
C15 C14 H14 119.7
C14 C15 H15 120.0
C17 C15 C14 120.1(7)
C17 C15 H15 120.0
C13 C16 H16 120.6
C13 C16 C17 118.8(8)
C17 C16 H16 120.6
C15 C17 C16 117.9(8)
C15 C17 C18 121.4(7)
C16 C17 C18 120.6(7)
C19 C18 C17 120.9(7)
C19 C18 C22 117.4(8)
C22 C18 C17 121.6(7)
C18 C19 H19 120.3
C18 C19 C20 119.3(8)
C20 C19 H19 120.3
N2 C20 C19 120.8(7)
N2 C20 H20 119.6
C19 C20 H20 119.6
C18 C22 H22 119.2
C23 C22 C18 121.6(8)
C23 C22 H22 119.2
N2 C24 H24A 109.7
N2 C24 H24B 109.7
H24A C24 H24B 108.2
C25 C24 N2 109.7(6)
C25 C24 H24A 109.7
C25 C24 H24B 109.7
C26 C25 C24 120.0(7)
C26 C25 C30 119.5(7)
C30 C25 C24 120.3(7)
C25 C26 H26 119.1
C25 C26 C27 121.7(7)
C27 C26 H26 119.1
C26 C27 C31 122.1(7)
C26 C27 C28 118.1(7)
C31 C27 C28 119.7(7)
C27 C31 H31 119.3
C34 C31 C27 121.4(7)
C34 C31 H31 119.3
C31 C34 C33 118.7(7)
C31 C34 C35 121.0(7)
C33 C34 C35 120.3(7)
C34 C33 H33 119.3
C32 C33 C34 121.4(7)
C32 C33 H33 119.3
C33 C32 H32 119.5
C33 C32 C28 121.0(7)
C28 C32 H32 119.5
C27 C28 C32 117.6(7)
C29 C28 C27 119.9(7)
C29 C28 C32 122.5(7)
C28 C29 H29 119.6
C30 C29 C28 120.7(7)
C30 C29 H29 119.6
C25 C30 H30 120.1
C29 C30 C25 119.8(7)
C29 C30 H30 120.1
N3 C35 C34 109.3(6)
N3 C35 H35A 109.8
N3 C35 H35B 109.8
C34 C35 H35A 109.8
C34 C35 H35B 109.8
H35A C35 H35B 108.3
N3 C36 H36 119.7
N3 C36 C38 120.5(8)
C38 C36 H36 119.7
N3 C37 H37 119.6
N3 C37 C39 120.9(8)
C39 C37 H37 119.6
C36 C38 H38 119.9
C36 C38 C40 120.3(8)
C40 C38 H38 119.9
C37 C39 H39 119.9
C37 C39 C40 120.1(8)
C40 C39 H39 119.9
C38 C40 C41 120.7(7)
C39 C40 C38 117.9(7)
C39 C40 C41 121.4(7)
C42 C41 C40 121.3(7)
C43 C41 C40 120.6(7)
C43 C41 C42 118.1(8)
C41 C42 H42 120.3
C45 C42 C41 119.5(8)
C45 C42 H42 120.3
C41 C43 H43 119.8
C44 C43 C41 120.4(8)
C44 C43 H43 119.8
N4 C44 C43 119.8(7)
N4 C44 H44 120.1
C43 C44 H44 120.1
N4 C45 C42 120.1(8)
N4 C45 H45 119.9
C42 C45 H45 119.9
N2 C23 C22 119.9(8)
N2 C23 H23 120.0
C22 C23 H23 120.0
C51A S1 C49 95.5(10)
C51B S1 C49 96.5(14)
C46A S4 C48 95.6(6)
C46B S4 C48 94.5(13)
S4 C48 S3A 112.9(5)
S4 C48 S3B 114.8(6)
C49 C48 S4 124.2(7)
C49 C48 S3A 122.0(7)
C49 C48 S3B 119.1(7)
S1 C49 S2A 114.0(5)
S1 C49 S2B 111.9(5)
C48 C49 S1 124.7(6)
C48 C49 S2A 120.5(7)
C48 C49 S2B 120.8(7)
C68 S5 C67 94.7(4)
C65 S8 C66 94.0(4)
C67 S6 C69 94.1(4)
C64 S7 C66 94.9(4)
S5 C68 H68 121.0
C69 C68 S5 118.1(7)
C69 C68 H68 121.0
S6 C69 H69 121.0
C68 C69 S6 117.9(7)
C68 C69 H69 121.0
S6 C67 S5 113.2(5)
C66 C67 S5 122.6(6)
C66 C67 S6 124.1(7)
S7 C66 S8 113.3(5)
C67 C66 S8 123.2(6)
C67 C66 S7 123.5(6)
S7 C64 H64 121.3
C65 C64 S7 117.4(7)
C65 C64 H64 121.3
S8 C65 H65 121.1
C64 C65 S8 117.8(7)
C64 C65 H65 121.1
C62 S9 C61 95.1(4)
C58 S11 C60 94.1(4)
C59 S12 C60 93.8(4)
C63 S10 C61 95.2(4)
S11 C58 H58 121.6
C59 C58 S11 116.9(7)
C59 C58 H58 121.6
S12 C59 H59 120.6
C58 C59 S12 118.9(8)
C58 C59 H59 120.6
S12 C60 S11 114.1(5)
C61 C60 S11 122.3(7)
C61 C60 S12 123.6(7)
S9 C61 S10 113.0(5)
C60 C61 S9 123.6(7)
C60 C61 S10 123.3(7)
S10 C63 H63 121.2
C62 C63 S10 117.7(7)
C62 C63 H63 121.2
S9 C62 H62 121.2
C63 C62 S9 117.6(7)
C63 C62 H62 121.2
C53 S15 C54 94.0(5)
C52 S16 C54 93.8(5)
C55 S13 C56 93.9(5)
C57 S14 C55 94.6(5)
S14 C57 H57 121.1
C56 C57 S14 117.9(9)
C56 C57 H57 121.1
S13 C56 H56 121.1
C57 C56 S13 117.9(9)
C57 C56 H56 121.1
S15 C53 H53 121.0
C52 C53 S15 118.1(9)
C52 C53 H53 121.0
S16 C52 H52 120.6
C53 C52 S16 118.8(8)
C53 C52 H52 120.6
S14 C55 S13 115.6(6)
C54 C55 S13 123.1(7)
C54 C55 S14 121.2(7)
S15 C54 S16 115.0(5)
C55 C54 S15 123.8(7)
C55 C54 S16 121.2(7)
F11 P2 F10 90.5(3)
F11 P2 F8 88.8(3)
F11 P2 F12 89.1(3)
F10 P2 F12 89.1(3)
F7 P2 F11 90.3(3)
F7 P2 F10 91.1(3)
F7 P2 F8 90.4(3)
F7 P2 F12 179.4(3)
F9 P2 F11 178.7(3)
F9 P2 F10 90.4(3)
F9 P2 F7 90.5(3)
F9 P2 F8 90.3(3)
F9 P2 F12 90.1(3)
F8 P2 F10 178.3(3)
F8 P2 F12 89.4(3)
F1 P1 F2 90.6(3)
F1 P1 F3 89.7(3)
F1 P1 F6 178.9(3)
F3 P1 F2 89.4(3)
F6 P1 F2 89.7(3)
F6 P1 F3 89.3(3)
F4 P1 F1 90.0(3)
F4 P1 F2 178.8(3)
F4 P1 F3 89.5(3)
F4 P1 F6 89.8(3)
F5 P1 F1 90.8(3)
F5 P1 F2 90.3(3)
F5 P1 F3 179.5(3)
F5 P1 F6 90.3(3)
F5 P1 F4 90.7(3)
F19 P4 F21 179.3(3)
F19 P4 F23 88.0(3)
F21 P4 F23 91.4(3)
F22 P4 F19 91.2(4)
F22 P4 F21 89.2(4)
F22 P4 F23 89.6(5)
F22 P4 F24 91.3(5)
F22 P4 F20 178.1(5)
F24 P4 F19 91.1(3)
F24 P4 F21 89.5(3)
F24 P4 F23 178.7(5)
F24 P4 F20 88.7(5)
F20 P4 F19 86.9(4)
F20 P4 F21 92.7(4)
F20 P4 F23 90.3(5)
F7AA P4 F19 94.4(11)
F7AA P4 F21 85.9(11)
F5AA P4 F19 91.9(13)
F5AA P4 F21 87.8(13)
F5AA P4 F7AA 173.0(18)
F5AA P4 F4AA 89(2)
F4AA P4 F19 87.5(12)
F4AA P4 F21 93.1(12)
F4AA P4 F7AA 94(2)
F6AA P4 F19 98.8(12)
F6AA P4 F21 80.6(12)
F6AA P4 F7AA 82(2)
F6AA P4 F5AA 94.0(19)
F6AA P4 F4AA 172.9(18)
F13 P3 F15 179.4(3)
F13 P3 F17 91.0(3)
F13 P3 F18 89.8(3)
F13 P3 F0AA 87.4(11)
F13 P3 F3AA 97.0(12)
F15 P3 F17 89.3(3)
F15 P3 F0AA 92.0(11)
F14 P3 F13 91.1(4)
F14 P3 F15 88.3(4)
F14 P3 F17 90.5(5)
F14 P3 F18 89.5(5)
F18 P3 F15 89.8(3)
F18 P3 F17 179.2(4)
F16 P3 F13 88.9(4)
F16 P3 F15 91.7(4)
F16 P3 F14 179.2(6)
F16 P3 F17 88.7(5)
F16 P3 F18 91.4(5)
F3AA P3 F15 83.4(12)
F3AA P3 F0AA 95.8(16)
F1AA P3 F13 83.5(14)
F1AA P3 F15 96.1(14)
F1AA P3 F0AA 86.1(19)
F1AA P3 F3AA 178.0(18)
F1AA P3 F2AA 93.2(19)
F2AA P3 F13 91.5(13)
F2AA P3 F15 89.0(13)
F2AA P3 F0AA 178.8(18)
F2AA P3 F3AA 84.9(16)
H73A C73 H73B 109.5
H73A C73 H73C 109.5
H73B C73 H73C 109.5
C72 C73 H73A 109.5
C72 C73 H73B 109.5
C72 C73 H73C 109.5
N5 C72 C73 179.2(9)
H77A C77 H77B 109.5
H77A C77 H77C 109.5
H77B C77 H77C 109.5
C76 C77 H77A 109.5
C76 C77 H77B 109.5
C76 C77 H77C 109.5
N8 C76 C77 178.9(11)
H75A C75 H75B 109.5
H75A C75 H75C 109.5
H75B C75 H75C 109.5
C74 C75 H75A 109.5
C74 C75 H75B 109.5
C74 C75 H75C 109.5
N6 C74 C75 179.6(11)
C70 C71 H71A 109.5
C70 C71 H71B 109.5
C70 C71 H71C 109.5
H71A C71 H71B 109.5
H71A C71 H71C 109.5
H71B C71 H71C 109.5
C47A S3A C48 95.7(6)
C50A S2A C49 93.3(6)
C47B S3B C48 94.1(10)
C50B S2B C49 95.8(11)
S2A C50A H50A 120.0
C51A C50A S2A 120.0(16)
C51A C50A H50A 120.0
S1 C51A H51A 121.7
C50A C51A S1 117(2)
C50A C51A H51A 121.7
S4 C46A H46A 120.9
C47A C46A S4 118.3(12)
C47A C46A H46A 120.9
S3A C47A H47A 121.3
C46A C47A S3A 117.5(12)
C46A C47A H47A 121.3
S2B C50B H50B 121.6
C51B C50B S2B 117(3)
C51B C50B H50B 121.6
S4 C46B H46B 121.3
C47B C46B S4 117(3)
C47B C46B H46B 121.3
S1 C51B H51B 120.7
C50B C51B S1 119(3)
C50B C51B H51B 120.7
S3B C47B H47B 120.5
C46B C47B S3B 119(2)
C46B C47B H47B 120.5

loop_
_geom_bond_atom_site_label_1
_geom_bond_atom_site_label_2
_geom_bond_distance
N1 C12 1.492(10)
N1 C13 1.325(11)
N1 C14 1.343(10)
N2 C20 1.348(11)
N2 C24 1.501(10)
N2 C23 1.340(10)
N3 C35 1.494(10)
N3 C36 1.365(10)
N3 C37 1.341(10)
N4 C1 1.509(10)
N4 C44 1.334(10)
N4 C45 1.337(11)
C1 H1A 0.9900
C1 H1B 0.9900
C1 C2 1.498(11)
C2 C3 1.415(12)
C2 C4 1.370(11)
C3 H3 0.9500
C3 C7 1.386(12)
C4 H4 0.9500
C4 C5 1.411(11)
C5 C6 1.418(11)
C5 C9 1.412(11)
C6 C7 1.385(12)
C6 C8 1.427(12)
C7 H7 0.9500
C8 H8 0.9500
C8 C11 1.365(12)
C9 H9 0.9500
C9 C10 1.365(12)
C10 C11 1.423(12)
C10 C12 1.531(11)
C11 H11 0.9500
C12 H12A 0.9900
C12 H12B 0.9900
C13 H13 0.9500
C13 C16 1.364(13)
C14 H14 0.9500
C14 C15 1.385(12)
C15 H15 0.9500
C15 C17 1.375(11)
C16 H16 0.9500
C16 C17 1.404(12)
C17 C18 1.487(12)
C18 C19 1.390(11)
C18 C22 1.395(11)
C19 H19 0.9500
C19 C20 1.394(12)
C20 H20 0.9500
C22 H22 0.9500
C22 C23 1.367(12)
C24 H24A 0.9900
C24 H24B 0.9900
C24 C25 1.497(11)
C25 C26 1.373(11)
C25 C30 1.409(11)
C26 H26 0.9500
C26 C27 1.398(11)
C27 C31 1.407(11)
C27 C28 1.422(11)
C31 H31 0.9500
C31 C34 1.375(12)
C34 C33 1.412(11)
C34 C35 1.516(11)
C33 H33 0.9500
C33 C32 1.357(11)
C32 H32 0.9500
C32 C28 1.426(11)
C28 C29 1.388(11)
C29 H29 0.9500
C29 C30 1.381(11)
C30 H30 0.9500
C35 H35A 0.9900
C35 H35B 0.9900
C36 H36 0.9500
C36 C38 1.366(12)
C37 H37 0.9500
C37 C39 1.380(12)
C38 H38 0.9500
C38 C40 1.402(11)
C39 H39 0.9500
C39 C40 1.388(11)
C40 C41 1.496(11)
C41 C42 1.395(11)
C41 C43 1.383(12)
C42 H42 0.9500
C42 C45 1.374(12)
C43 H43 0.9500
C43 C44 1.368(12)
C44 H44 0.9500
C45 H45 0.9500
C23 H23 0.9500
S1 C49 1.759(8)
S1 C51A 1.75(3)
S1 C51B 1.73(4)
S4 C48 1.746(9)
S4 C46A 1.744(16)
S4 C46B 1.72(4)
C48 C49 1.329(12)
C48 S3A 1.795(10)
C48 S3B 1.749(11)
C49 S2A 1.771(9)
C49 S2B 1.801(10)
S5 C68 1.735(9)
S5 C67 1.776(9)
S8 C66 1.769(8)
S8 C65 1.752(9)
S6 C69 1.767(8)
S6 C67 1.760(8)
S7 C66 1.769(8)
S7 C64 1.733(10)
C68 H68 0.9500
C68 C69 1.308(13)
C69 H69 0.9500
C67 C66 1.304(12)
C64 H64 0.9500
C64 C65 1.341(13)
C65 H65 0.9500
S9 C61 1.764(9)
S9 C62 1.744(10)
S11 C58 1.753(9)
S11 C60 1.765(9)
S12 C59 1.740(10)
S12 C60 1.759(9)
S10 C61 1.782(9)
S10 C63 1.730(10)
C58 H58 0.9500
C58 C59 1.326(13)
C59 H59 0.9500
C60 C61 1.325(13)
C63 H63 0.9500
C63 C62 1.347(13)
C62 H62 0.9500
S15 C53 1.734(11)
S15 C54 1.748(9)
S16 C52 1.719(11)
S16 C54 1.763(9)
S13 C56 1.758(12)
S13 C55 1.752(10)
S14 C57 1.738(11)
S14 C55 1.751(9)
C57 H57 0.9500
C57 C56 1.330(15)
C56 H56 0.9500
C53 H53 0.9500
C53 C52 1.315(14)
C52 H52 0.9500
C55 C54 1.368(13)
P2 F11 1.604(5)
P2 F10 1.610(5)
P2 F7 1.598(5)
P2 F9 1.597(5)
P2 F8 1.609(5)
P2 F12 1.612(5)
P1 F1 1.606(5)
P1 F2 1.610(5)
P1 F3 1.610(5)
P1 F6 1.609(5)
P1 F4 1.597(5)
P1 F5 1.586(5)
P4 F19 1.607(5)
P4 F21 1.608(5)
P4 F23 1.615(7)
P4 F22 1.574(8)
P4 F24 1.580(7)
P4 F20 1.583(9)
P4 F7AA 1.60(3)
P4 F5AA 1.55(3)
P4 F4AA 1.60(4)
P4 F6AA 1.54(3)
P3 F13 1.598(5)
P3 F15 1.604(5)
P3 F14 1.587(10)
P3 F17 1.606(7)
P3 F18 1.602(7)
P3 F16 1.566(10)
P3 F0AA 1.63(3)
P3 F3AA 1.60(3)
P3 F1AA 1.54(5)
P3 F2AA 1.57(4)
N7 C70 1.120(12)
C70 C71 1.476(14)
N5 C72 1.123(11)
C73 H73A 0.9800
C73 H73B 0.9800
C73 H73C 0.9800
C73 C72 1.455(13)
N8 C76 1.140(12)
C77 H77A 0.9800
C77 H77B 0.9800
C77 H77C 0.9800
C77 C76 1.435(14)
N6 C74 1.144(12)
C75 H75A 0.9800
C75 H75B 0.9800
C75 H75C 0.9800
C75 C74 1.446(13)
C71 H71A 0.9800
C71 H71B 0.9800
C71 H71C 0.9800
S3A C47A 1.719(16)
S2A C50A 1.762(16)
S3B C47B 1.71(3)
S2B C50B 1.75(3)
C50A H50A 0.9500
C50A C51A 1.29(3)
C51A H51A 0.9500
C46A H46A 0.9500
C46A C47A 1.33(2)
C47A H47A 0.9500
C50B H50B 0.9500
C50B C51B 1.32(5)
C46B H46B 0.9500
C46B C47B 1.32(5)
C51B H51B 0.9500
C47B H47B 0.9500
